data_7045711
loop_
_publ_author_name
'Sampani, Stavroula I.'
'Aubert, Sidonie'
'Cattoen, Martin'
'Griffiths, Kieran'
'Abdul-Sada, Alaa'
'Akien, Geoffrey R.'
'Tizzard, Graham J.'
'Coles, Simon J.'
'Arseniyadis, Stellios'
'Kostakis, George E.'

_publ_section_title
;
 Dinucleating Schiff base ligand in Zn/4f coordination chemistry:
 synthetic challenges and catalytic activity evaluation.
;
_journal_issue 13
_journal_name_full 'Dalton transactions (Cambridge, England : 2003)'
_journal_page_first 4486
_journal_page_last 4493
_journal_paper_doi 10.1039/c8dt00538a
_journal_volume 47
_journal_year 2018
_chemical_formula_moiety 'C46 H48 Dy2 N6 O20 Zn2'
_chemical_formula_sum 'C46 H48 Dy2 N6 O20 Zn2'
_chemical_formula_weight 1460.64
_space_group_crystal_system monoclinic
_space_group_IT_number 14
_space_group_name_Hall '-P 2ybc'
_space_group_name_H-M_alt 'P 1 21/c 1'
_symmetry_space_group_name_Hall '-P 2ybc'
_symmetry_space_group_name_H-M 'P 1 21/c 1'
_atom_sites_solution_hydrogens geom
_atom_sites_solution_primary dual
_audit_creation_date 2017-08-01
_audit_creation_method
;
Olex2 1.2-alpha
(compiled 2017.07.20 svn.r3457 for OlexSys, GUI svn.r5370)
;
_audit_update_record
;
2018-01-30 deposited with the CCDC.
2018-02-23 downloaded from the CCDC.
;
_cell_angle_alpha 90
_cell_angle_beta 104.998(7)
_cell_angle_gamma 90
_cell_formula_units_Z 2
_cell_length_a 12.1539(8)
_cell_length_b 12.8094(7)
_cell_length_c 18.1769(12)
_cell_measurement_reflns_used 8323
_cell_measurement_temperature 100(2)
_cell_measurement_theta_max 29.6910
_cell_measurement_theta_min 2.3390
_cell_volume 2733.5(3)
_computing_cell_refinement 'CrysAlisPro 1.171.38.43 (Rigaku OD, 2015)'
_computing_data_collection 'CrystalClear-SM Expert 3.1 b27 (Rigaku, 2013)'
_computing_data_reduction 'CrysAlisPro 1.171.38.43 (Rigaku OD, 2015)'
_computing_molecular_graphics 'Olex2 (Dolomanov et al., 2009)'
_computing_publication_material 'Olex2 (Dolomanov et al., 2009)'
_computing_structure_refinement 'ShelXL (Sheldrick, 2015)'
_computing_structure_solution 'ShelXT (Sheldrick, 2015)'
_diffrn_ambient_temperature 100(2)
_diffrn_detector 'CCD area detector'
_diffrn_detector_area_resol_mean 28.5714
_diffrn_detector_type 'Rigaku HG Saturn724+ (2x2 bin mode)'
_diffrn_measured_fraction_theta_full 0.990
_diffrn_measured_fraction_theta_max 0.990
_diffrn_measurement_details
;
List of Runs (angles in degrees, time in seconds):

  # Type    Start    End  Width  t~exp~   \w     \q     \k     \f   Frames
#--------------------------------------------------------------------------
  1  \w    -35.00  73.00   1.00   10.00    --  -17.00  72.00 150.00  108
  2  \w    -69.00  22.00   1.00   10.00    --  -17.00 -72.00  30.00   91
  3  \w    -69.00  22.00   1.00   10.00    --  -17.00 -72.00-150.00   91
  4  \w    -56.00   8.00   1.00   10.00    --  -17.00   0.00   0.00   64
  5  \w    -31.00 -14.00   1.00   10.00    --  -17.00  54.00   0.00   17
  6  \w   -107.00  30.00   1.00   10.00    --  -17.00 -18.00  60.00  137
  7  \w    -80.00 -29.00   1.00   10.00    --  -17.00 -72.00   0.00   51
;
_diffrn_measurement_device 'four-circle \k goniometer'
_diffrn_measurement_device_type
'Rigaku FRE+ equipped with VHF Varimax confocal mirrors and an AFC12 goniometer and HG Saturn 724+ detector'
_diffrn_measurement_method 'profile data from \w-scans'
_diffrn_measurement_specimen_support 'MiTeGen MicroLoop'
_diffrn_orient_matrix_type 'CrysAlisPro convention (1999,Acta A55,543-557)'
_diffrn_orient_matrix_UB_11 -0.0569793000
_diffrn_orient_matrix_UB_12 -0.0155937000
_diffrn_orient_matrix_UB_13 -0.0030496000
_diffrn_orient_matrix_UB_21 -0.0099177000
_diffrn_orient_matrix_UB_22 0.0472552000
_diffrn_orient_matrix_UB_23 0.0175481000
_diffrn_orient_matrix_UB_31 -0.0174214000
_diffrn_orient_matrix_UB_32 0.0242845000
_diffrn_orient_matrix_UB_33 -0.0362730000
_diffrn_radiation_collimation 0.2
_diffrn_radiation_monochromator 'Confocal mirrors, VHF Varimax'
_diffrn_radiation_probe x-ray
_diffrn_radiation_type MoK\a
_diffrn_radiation_wavelength 0.71073
_diffrn_radiation_xray_symbol K-L~3~
_diffrn_reflns_av_unetI/netI 0.0242
_diffrn_reflns_Laue_measured_fraction_full 0.990
_diffrn_reflns_Laue_measured_fraction_max 0.990
_diffrn_reflns_limit_h_max 14
_diffrn_reflns_limit_h_min -14
_diffrn_reflns_limit_k_max 15
_diffrn_reflns_limit_k_min -15
_diffrn_reflns_limit_l_max 21
_diffrn_reflns_limit_l_min -21
_diffrn_reflns_number 7980
_diffrn_reflns_point_group_measured_fraction_full 0.990
_diffrn_reflns_point_group_measured_fraction_max 0.990
_diffrn_reflns_theta_full 25.061
_diffrn_reflns_theta_max 25.061
_diffrn_reflns_theta_min 2.320
_diffrn_source 'Rotating Anode'
_diffrn_source_current 55.0
_diffrn_source_power 2.475
_diffrn_source_target Mo
_diffrn_source_type 'Rigaku FRE+'
_diffrn_source_voltage 45.0
_exptl_absorpt_coefficient_mu 3.647
_exptl_absorpt_correction_T_max 1.00000
_exptl_absorpt_correction_T_min 0.75174
_exptl_absorpt_correction_type multi-scan
_exptl_absorpt_process_details
;
CrysAlisPro 1.171.38.43 (Rigaku Oxford Diffraction, 2015)
Empirical absorption correction using spherical harmonics,
 implemented in SCALE3 ABSPACK scaling algorithm.
;
_exptl_crystal_colour colourless
_exptl_crystal_colour_primary colourless
_exptl_crystal_density_diffrn 1.775
_exptl_crystal_description block
_exptl_crystal_F_000 1436
_exptl_crystal_recrystallization_method 'The material was recrystallised from methanol by slow evaporation'
_exptl_crystal_size_max 0.05
_exptl_crystal_size_mid 0.05
_exptl_crystal_size_min 0.04
_refine_diff_density_max 3.195
_refine_diff_density_min -2.539
_refine_diff_density_rms 0.310
_refine_ls_extinction_method none
_refine_ls_goodness_of_fit_ref 1.086
_refine_ls_hydrogen_treatment constr
_refine_ls_matrix_type full
_refine_ls_number_parameters 383
_refine_ls_number_reflns 7980
_refine_ls_number_restraints 138
_refine_ls_restrained_S_all 1.078
_refine_ls_R_factor_all 0.1095
_refine_ls_R_factor_gt 0.0953
_refine_ls_shift/su_max 0.000
_refine_ls_shift/su_mean 0.000
_refine_ls_structure_factor_coef Fsqd
_refine_ls_weighting_details 'w=1/[\s^2^(Fo^2^)+(0.1159P)^2^+99.0667P] where P=(Fo^2^+2Fc^2^)/3'
_refine_ls_weighting_scheme calc
_refine_ls_wR_factor_gt 0.2490
_refine_ls_wR_factor_ref 0.2627
_reflns_Friedel_coverage 0.000
_reflns_number_gt 6921
_reflns_number_total 7980
_reflns_threshold_expression 'I > 2\s(I)'
_cod_data_source_file c8dt00538a2.cif
_cod_data_source_block 1
_cod_depositor_comments 'Adding full bibliography for 7045711--7045714.cif.'
_cod_database_code 7045711
_shelx_shelxl_version_number 2017/1
_chemical_oxdiff_formula 'Zn Yb C22 H22 N4 O10'
_shelx_space_group_comment
;
The symmetry employed for this shelxl refinement is uniquely defined
by the following loop, which should always be used as a source of
symmetry information in preference to the above space-group names.
They are only intended as comments.
;
_shelx_estimated_absorpt_t_max 0.868
_shelx_estimated_absorpt_t_min 0.839
_olex2_refinement_description
;
1. Twinned data refinement
 Scales: 0.560(3)
 0.440(3)
2. Fixed Uiso
 At 1.2 times of:
  All C(H) groups, All C(H,H) groups, All C(H,H,H,H) groups
 At 1.5 times of:
  All C(H,H,H) groups
3. Restrained distances
 C6A-C1A \\sim C1B-C6B \\sim C1A-C2 \\sim C3A-C2 \\sim C3A-C4A \\sim C3B-C4B
\\sim C5-C4B \\sim C6B-C5
 with sigma of 0.02
 C1B-C2 \\sim C1A-C2 \\sim C6A-C1A \\sim C1B-C6B \\sim C6A-C5 \\sim C6B-C5
\\sim C5-C4A \\sim C5-C4B \\sim C3A-
 C4A \\sim C3B-C4B \\sim C3B-C2 \\sim C3A-C2
 with sigma of 0.02
4. Rigid body (RIGU) restrains
 C1A, C1B, C2, C3A, C3B, C4A, C4B, C5, C6A, C6B
 with sigma for 1-2 distances of 0.004 and sigma for 1-3 distances of 0.004
5. Others
 Sof(C6B)=Sof(H6B)=Sof(C1B)=Sof(H1B)=Sof(C4B)=Sof(H4BA)=Sof(H4BB)=Sof(C3B)=
 Sof(H3BA)=Sof(H3BB)=1-FVAR(1)
 Sof(C4A)=Sof(H4AA)=Sof(H4AB)=Sof(C3A)=Sof(H3AA)=Sof(H3AB)=Sof(C6A)=Sof(H6A)=
 Sof(C1A)=Sof(H1A)=FVAR(1)
 Fixed Sof: H5AA(0.5) H5AB(0.5) H5BC(0.5) H5BD(0.5) H2AA(0.5) H2AB(0.5)
 H2BC(0.5) H2BD(0.5)
6.a Ternary CH refined with riding coordinates:
 C6A(H6A), C1A(H1A), C6B(H6B), C1B(H1B)
6.b Secondary CH2 refined with riding coordinates:
 C4A(H4AA,H4AB), C3A(H3AA,H3AB), C4B(H4BA,H4BB), C3B(H3BA,H3BB), C5(H5AA,H5AB),
  C5(H5BC,H5BD), C2(H2AA,H2AB), C2(H2BC,H2BD)
6.c Aromatic/amide H refined with riding coordinates:
 C11(H11), C9(H9), C19(H19), C7(H7), C10(H10), C17(H17), C15(H15), C18(H18)
6.d Idealised Me refined as rotating group:
 C14(H14A,H14B,H14C), C22(H22A,H22B,H22C)
;
_olex2_diffrn_ambient_temperature_device 'Oxford Cryosystems'
_olex2_exptl_crystal_mounting_method 'The crystal was mounted on a MITIGEN holder in perfluoroether oil'
_olex2_submission_original_sample_id KG0210052016
_olex2_submission_special_instructions 'No special instructions were received'
_oxdiff_exptl_absorpt_empirical_details
;
Empirical correction (ABSPACK) includes:
- Absorption correction using spherical harmonics
- Frame scaling
;
_oxdiff_exptl_absorpt_empirical_full_max 2.544
_oxdiff_exptl_absorpt_empirical_full_min 0.482
_oxdiff_twin_integration_method simultaneous
_oxdiff_twin_items 2
_twin_special_details
;
Component 2 rotated by 179.9722\% 
 around [-0.45 0.00 0.89] (reciprocal) or [-0.67 0.00 0.74] (direct)
;

loop_
_space_group_symop_operation_xyz
'x, y, z'
'-x, y+1/2, -z+1/2'
'-x, -y, -z'
'x, -y-1/2, z-1/2'

loop_
_atom_site_label
_atom_site_type_symbol
_atom_site_fract_x
_atom_site_fract_y
_atom_site_fract_z
_atom_site_U_iso_or_equiv
_atom_site_adp_type
_atom_site_occupancy
_atom_site_site_symmetry_order
_atom_site_calc_flag
_atom_site_refinement_flags_posn
_atom_site_refinement_flags_adp
_atom_site_refinement_flags_occupancy
_atom_site_disorder_assembly
_atom_site_disorder_group
Dy1 Dy 0.35398(7) 0.56685(7) 0.43859(5) 0.0307(3) Uani 1 1 d . . . . .
Zn1 Zn 0.78494(18) 0.66218(17) 0.56504(12) 0.0291(5) Uani 1 1 d . . . . .
O3 O 0.7300(11) 0.5700(9) 0.6385(7) 0.029(3) Uani 1 1 d . . . . .
O6 O 0.5503(10) 0.5856(9) 0.4994(8) 0.029(3) Uani 1 1 d . . . . .
O1 O 0.7799(11) 0.5209(9) 0.5148(7) 0.031(3) Uani 1 1 d . . . . .
O2 O 0.6663(10) 0.3832(10) 0.4265(7) 0.028(3) Uani 1 1 d . . . . .
O4 O 0.5730(12) 0.4733(11) 0.6782(8) 0.038(3) Uani 1 1 d . . . . .
O7 O 0.4610(11) 0.7264(9) 0.4482(8) 0.036(3) Uani 1 1 d . . . . .
O5 O 0.6477(10) 0.7344(10) 0.5085(7) 0.032(3) Uani 1 1 d . . . . .
O8 O 0.2052(11) 0.6989(11) 0.4288(8) 0.038(3) Uani 1 1 d . . . . .
O9 O 0.2506(12) 0.6684(12) 0.3235(8) 0.045(4) Uani 1 1 d . . . . .
N1 N 0.9234(14) 0.6983(13) 0.5273(10) 0.036(4) Uani 1 1 d . . . . .
O10 O 0.1198(13) 0.7851(12) 0.3262(10) 0.055(4) Uani 1 1 d . . . . .
N3 N 0.1902(13) 0.7180(11) 0.3571(9) 0.031(4) Uani 1 1 d . . . . .
N2 N 0.8630(16) 0.7537(13) 0.6521(9) 0.039(4) Uani 1 1 d . . . . .
C13 C 0.8125(16) 0.5077(15) 0.4510(10) 0.030(4) Uani 1 1 d . . . . .
C23 C 0.5561(16) 0.6841(14) 0.4857(12) 0.032(4) Uani 1 1 d . . . . .
C20 C 0.6251(16) 0.5512(14) 0.7275(11) 0.030(4) Uani 1 1 d . . . . .
C8 C 0.9000(17) 0.5604(14) 0.4346(11) 0.030(4) Uani 1 1 d . . . . .
C12 C 0.7537(16) 0.4282(15) 0.4010(11) 0.031(4) Uani 1 1 d . . . . .
C21 C 0.7062(16) 0.6074(16) 0.7009(11) 0.034(4) Uani 1 1 d . . . . .
C11 C 0.7839(18) 0.4033(17) 0.3371(12) 0.040(5) Uani 1 1 d . . . . .
H11 H 0.744755 0.349702 0.304520 0.049 Uiso 1 1 calc R . . . .
C9 C 0.9327(16) 0.5317(15) 0.3662(11) 0.032(4) Uani 1 1 d . . . . .
H9 H 0.995660 0.564917 0.354107 0.038 Uiso 1 1 calc R . . . .
C19 C 0.6036(17) 0.5774(15) 0.7960(11) 0.035(4) Uani 1 1 d . . . . .
H19 H 0.548417 0.539217 0.813591 0.042 Uiso 1 1 calc R . . . .
C16 C 0.7603(16) 0.6911(15) 0.7412(11) 0.034(4) Uani 1 1 d . . . . .
C7 C 0.9585(16) 0.6487(17) 0.4772(13) 0.039(5) Uani 1 1 d . . . . .
H7 H 1.027706 0.670976 0.467094 0.047 Uiso 1 1 calc R . . . .
C14 C 0.608(2) 0.2964(19) 0.3819(13) 0.056(7) Uani 1 1 d . . . . .
H14A H 0.576583 0.318903 0.329202 0.084 Uiso 1 1 calc GR . . . .
H14B H 0.546941 0.271926 0.403376 0.084 Uiso 1 1 calc GR . . . .
H14C H 0.662817 0.239490 0.383080 0.084 Uiso 1 1 calc GR . . . .
C22 C 0.4948(19) 0.4072(17) 0.7046(12) 0.042(5) Uani 1 1 d . . . . .
H22A H 0.473769 0.347237 0.670338 0.063 Uiso 1 1 calc GR . . . .
H22B H 0.426262 0.446998 0.705333 0.063 Uiso 1 1 calc GR . . . .
H22C H 0.531402 0.382357 0.756162 0.063 Uiso 1 1 calc GR . . . .
C10 C 0.872(2) 0.4566(18) 0.3191(12) 0.046(5) Uani 1 1 d . . . . .
H10 H 0.891970 0.440709 0.273026 0.055 Uiso 1 1 calc R . . . .
C17 C 0.736(2) 0.7143(16) 0.8113(14) 0.046(6) Uani 1 1 d . . . . .
H17 H 0.774264 0.771299 0.840715 0.056 Uiso 1 1 calc R . . . .
C15 C 0.845(2) 0.7588(16) 0.7173(12) 0.044(5) Uani 1 1 d . . . . .
H15 H 0.887291 0.807900 0.752815 0.053 Uiso 1 1 calc R . . . .
C18 C 0.6598(18) 0.6567(16) 0.8383(12) 0.037(5) Uani 1 1 d . . . . .
H18 H 0.646478 0.672613 0.886296 0.044 Uiso 1 1 calc R . . . .
C4A C 1.057(4) 0.990(3) 0.639(2) 0.047(9) Uani 0.53(4) 1 d D U P A 1
H4AA H 1.103385 1.039105 0.676154 0.056 Uiso 0.53(4) 1 calc R . P A 1
H4AB H 0.998423 1.029317 0.600925 0.056 Uiso 0.53(4) 1 calc R . P A 1
C3A C 1.130(4) 0.923(3) 0.601(3) 0.050(13) Uani 0.53(4) 1 d D U P A 1
H3AA H 1.172085 0.970843 0.575129 0.059 Uiso 0.53(4) 1 calc R . P A 1
H3AB H 1.187641 0.887421 0.641896 0.059 Uiso 0.53(4) 1 calc R . P A 1
C6A C 0.925(3) 0.833(2) 0.6230(19) 0.032(7) Uani 0.53(4) 1 d D U P A 1
H6A H 0.868532 0.875199 0.584836 0.038 Uiso 0.53(4) 1 calc R . P A 1
C1A C 1.000(3) 0.774(2) 0.581(2) 0.031(8) Uani 0.53(4) 1 d D U P A 1
H1A H 1.052842 0.730562 0.620569 0.038 Uiso 0.53(4) 1 calc R . P A 1
C6B C 0.981(4) 0.799(2) 0.6411(18) 0.037(9) Uani 0.47(4) 1 d D U P A 2
H6B H 1.045683 0.750461 0.664107 0.044 Uiso 0.47(4) 1 calc R . P A 2
C1B C 0.962(3) 0.804(4) 0.5551(19) 0.035(9) Uani 0.47(4) 1 d D U P A 2
H1B H 0.901378 0.856067 0.533222 0.041 Uiso 0.47(4) 1 calc R . P A 2
C4B C 1.114(3) 0.942(4) 0.661(2) 0.038(9) Uani 0.47(4) 1 d D U P A 2
H4BA H 1.134593 1.011996 0.683293 0.046 Uiso 0.47(4) 1 calc R . P A 2
H4BB H 1.175642 0.893245 0.685814 0.046 Uiso 0.47(4) 1 calc R . P A 2
C3B C 1.109(6) 0.947(3) 0.576(2) 0.050(14) Uani 0.47(4) 1 d D U P A 2
H3BA H 1.053154 1.000178 0.550623 0.060 Uiso 0.47(4) 1 calc R . P A 2
H3BB H 1.184775 0.966164 0.569129 0.060 Uiso 0.47(4) 1 calc R . P A 2
C5 C 1.0027(18) 0.9068(14) 0.6780(12) 0.041(4) Uani 1 1 d D U . . .
H5AA H 0.958431 0.941581 0.709681 0.049 Uiso 0.5 1 calc R . P A 1
H5AB H 1.063968 0.865841 0.712437 0.049 Uiso 0.5 1 calc R . P A 1
H5BC H 1.011355 0.902609 0.733595 0.049 Uiso 0.5 1 calc R . P A 2
H5BD H 0.939670 0.955320 0.655283 0.049 Uiso 0.5 1 calc R . P A 2
C2 C 1.0742(18) 0.8398(17) 0.5432(14) 0.050(5) Uani 1 1 d D U . . .
H2AA H 1.132766 0.795683 0.529509 0.060 Uiso 0.5 1 calc R . P A 1
H2AB H 1.027239 0.872868 0.496259 0.060 Uiso 0.5 1 calc R . P A 1
H2BC H 1.068546 0.841200 0.487869 0.060 Uiso 0.5 1 calc R . P A 2
H2BD H 1.134047 0.788839 0.566963 0.060 Uiso 0.5 1 calc R . P A 2

loop_
_atom_site_aniso_label
_atom_site_aniso_U_11
_atom_site_aniso_U_22
_atom_site_aniso_U_33
_atom_site_aniso_U_23
_atom_site_aniso_U_13
_atom_site_aniso_U_12
Dy1 0.0244(5) 0.0285(5) 0.0362(5) -0.0020(4) 0.0024(3) -0.0011(4)
Zn1 0.0226(10) 0.0317(11) 0.0313(12) -0.0048(9) 0.0039(9) -0.0015(9)
O3 0.031(7) 0.030(6) 0.024(6) 0.001(5) 0.002(5) -0.001(5)
O6 0.019(6) 0.021(6) 0.045(8) -0.004(5) 0.003(5) -0.006(5)
O1 0.037(7) 0.021(6) 0.037(7) 0.006(6) 0.014(6) 0.000(6)
O2 0.024(6) 0.029(7) 0.028(7) -0.004(5) 0.003(5) -0.004(5)
O4 0.035(8) 0.039(7) 0.040(8) -0.004(6) 0.009(6) -0.007(6)
O7 0.028(7) 0.021(7) 0.054(9) 0.007(6) 0.000(6) 0.001(5)
O5 0.024(7) 0.032(7) 0.039(7) -0.003(6) 0.004(6) -0.005(6)
O8 0.025(7) 0.042(8) 0.051(9) 0.001(7) 0.015(6) 0.011(6)
O9 0.035(8) 0.050(9) 0.043(8) -0.009(7) 0.000(7) 0.009(7)
N1 0.031(9) 0.030(9) 0.047(10) -0.011(8) 0.010(8) -0.013(7)
O10 0.036(8) 0.042(8) 0.079(12) 0.004(8) -0.002(8) 0.011(7)
N3 0.029(8) 0.027(8) 0.030(9) 0.004(7) -0.005(7) -0.002(7)
N2 0.057(12) 0.028(8) 0.030(9) -0.003(7) 0.007(8) -0.012(8)
C13 0.025(9) 0.038(11) 0.023(9) -0.001(8) 0.001(7) 0.008(8)
C23 0.030(10) 0.019(9) 0.045(11) 0.015(8) 0.005(9) 0.004(8)
C20 0.022(9) 0.031(10) 0.033(10) 0.004(8) 0.002(8) 0.011(8)
C8 0.028(9) 0.021(9) 0.037(10) 0.003(8) -0.001(8) -0.002(8)
C12 0.030(10) 0.028(9) 0.036(10) 0.009(8) 0.009(8) 0.010(8)
C21 0.024(9) 0.036(10) 0.037(11) -0.004(9) 0.001(8) -0.002(8)
C11 0.036(11) 0.042(12) 0.038(11) 0.010(9) 0.000(9) -0.005(9)
C9 0.027(10) 0.032(10) 0.035(11) 0.014(8) 0.008(8) 0.010(8)
C19 0.031(10) 0.036(11) 0.036(11) 0.004(9) 0.007(9) 0.010(9)
C16 0.030(10) 0.034(11) 0.034(11) -0.009(9) -0.001(8) 0.004(8)
C7 0.020(9) 0.045(12) 0.054(13) -0.011(11) 0.012(9) -0.001(9)
C14 0.068(17) 0.045(13) 0.044(13) -0.027(11) -0.005(12) -0.014(12)
C22 0.042(12) 0.045(13) 0.038(12) -0.011(9) 0.010(10) -0.014(10)
C10 0.051(14) 0.056(14) 0.027(11) -0.009(10) 0.001(9) 0.007(11)
C17 0.046(13) 0.027(11) 0.064(15) -0.008(10) 0.010(11) 0.006(9)
C15 0.065(15) 0.026(10) 0.036(12) -0.008(9) 0.006(10) -0.015(10)
C18 0.036(11) 0.040(11) 0.031(10) 0.001(9) 0.004(9) 0.012(9)
C4A 0.04(2) 0.034(15) 0.06(2) 0.008(13) 0.004(17) -0.005(13)
C3A 0.04(2) 0.04(2) 0.07(3) 0.00(2) 0.01(2) -0.019(16)
C6A 0.026(16) 0.017(14) 0.045(18) 0.000(13) -0.003(11) 0.006(11)
C1A 0.009(15) 0.029(16) 0.05(2) -0.010(13) -0.008(15) 0.001(11)
C6B 0.04(2) 0.034(16) 0.031(16) -0.005(13) -0.008(14) -0.009(16)
C1B 0.018(15) 0.05(2) 0.031(16) -0.004(15) -0.007(14) 0.003(15)
C4B 0.046(18) 0.02(2) 0.044(18) 0.003(14) 0.008(17) -0.005(15)
C3B 0.06(3) 0.05(2) 0.05(2) 0.004(17) 0.01(2) -0.01(2)
C5 0.047(11) 0.033(10) 0.039(10) -0.005(7) 0.005(8) -0.009(8)
C2 0.035(10) 0.053(12) 0.059(13) -0.009(9) 0.007(9) -0.012(9)

loop_
_atom_type_symbol
_atom_type_description
_atom_type_scat_dispersion_real
_atom_type_scat_dispersion_imag
_atom_type_scat_source
C C 0.0033 0.0016 'International Tables Vol C Tables 4.2.6.8 and 6.1.1.4'
H H 0.0000 0.0000 'International Tables Vol C Tables 4.2.6.8 and 6.1.1.4'
Dy Dy -0.1892 4.4098 'International Tables Vol C Tables 4.2.6.8 and 6.1.1.4'
N N 0.0061 0.0033 'International Tables Vol C Tables 4.2.6.8 and 6.1.1.4'
O O 0.0106 0.0060 'International Tables Vol C Tables 4.2.6.8 and 6.1.1.4'
Zn Zn 0.2839 1.4301 'International Tables Vol C Tables 4.2.6.8 and 6.1.1.4'

loop_
_geom_angle_atom_site_label_1
_geom_angle_atom_site_label_2
_geom_angle_atom_site_label_3
_geom_angle
_geom_angle_site_symmetry_1
_geom_angle_site_symmetry_3
O3 Dy1 Zn1 35.8(3) 3_666 3_666
O3 Dy1 O6 75.6(4) 3_666 3_666
O3 Dy1 O6 126.4(4) 3_666 .
O3 Dy1 O1 67.1(4) 3_666 3_666
O3 Dy1 O2 128.5(4) 3_666 3_666
O3 Dy1 O4 62.5(4) 3_666 3_666
O3 Dy1 O7 146.6(5) 3_666 .
O3 Dy1 O8 106.1(5) 3_666 .
O3 Dy1 O9 80.8(4) 3_666 .
O3 Dy1 N3 93.4(4) 3_666 .
O3 Dy1 C23 143.4(5) 3_666 .
O6 Dy1 Zn1 122.4(3) . 3_666
O6 Dy1 Zn1 58.8(3) 3_666 3_666
O6 Dy1 O6 63.6(4) . 3_666
O6 Dy1 O2 84.9(4) 3_666 3_666
O6 Dy1 O2 82.2(4) . 3_666
O6 Dy1 O4 83.3(4) . 3_666
O6 Dy1 O4 89.8(4) 3_666 3_666
O6 Dy1 O7 118.0(4) 3_666 .
O6 Dy1 O7 54.5(4) . .
O6 Dy1 O8 148.8(5) 3_666 .
O6 Dy1 O8 126.9(4) . .
O6 Dy1 O9 124.3(5) . .
O6 Dy1 O9 153.0(5) 3_666 .
O6 Dy1 N3 166.0(4) 3_666 .
O6 Dy1 N3 130.3(4) . .
O6 Dy1 C23 27.1(4) . .
O6 Dy1 C23 90.7(4) 3_666 .
O1 Dy1 Zn1 35.8(3) 3_666 3_666
O1 Dy1 O6 126.7(4) 3_666 .
O1 Dy1 O6 74.6(4) 3_666 3_666
O1 Dy1 O2 61.8(4) 3_666 3_666
O1 Dy1 O4 129.4(4) 3_666 3_666
O1 Dy1 O7 143.7(5) 3_666 .
O1 Dy1 O8 77.6(5) 3_666 .
O1 Dy1 O9 108.1(5) 3_666 .
O1 Dy1 N3 93.3(5) 3_666 .
O1 Dy1 C23 142.1(5) 3_666 .
O2 Dy1 Zn1 93.6(3) 3_666 3_666
O2 Dy1 N3 95.6(4) 3_666 .
O2 Dy1 C23 82.5(5) 3_666 .
O4 Dy1 Zn1 95.1(3) 3_666 3_666
O4 Dy1 O2 165.5(4) 3_666 3_666
O4 Dy1 N3 92.9(5) 3_666 .
O4 Dy1 C23 84.1(5) 3_666 .
O7 Dy1 Zn1 176.5(3) . 3_666
O7 Dy1 O2 84.5(4) . 3_666
O7 Dy1 O4 86.2(5) . 3_666
O7 Dy1 O8 78.1(5) . .
O7 Dy1 O9 76.4(5) . .
O7 Dy1 N3 75.9(4) . .
O7 Dy1 C23 27.4(5) . .
O8 Dy1 Zn1 104.0(3) . 3_666
O8 Dy1 O2 69.6(4) . 3_666
O8 Dy1 O4 119.1(5) . 3_666
O8 Dy1 O9 51.7(5) . .
O8 Dy1 N3 26.3(5) . .
O8 Dy1 C23 102.9(5) . .
O9 Dy1 Zn1 107.1(4) . 3_666
O9 Dy1 O2 120.6(4) . 3_666
O9 Dy1 O4 67.6(5) . 3_666
O9 Dy1 N3 25.3(5) . .
O9 Dy1 C23 100.7(5) . .
N3 Dy1 Zn1 107.3(3) . 3_666
C23 Dy1 Zn1 149.5(3) . 3_666
C23 Dy1 N3 103.2(5) . .
O3 Zn1 Dy1 41.9(3) . 3_666
O3 Zn1 N1 143.3(6) . .
O1 Zn1 Dy1 42.0(4) . 3_666
O1 Zn1 O3 78.4(5) . .
O1 Zn1 N1 89.0(6) . .
O5 Zn1 Dy1 92.7(4) . 3_666
O5 Zn1 O3 104.0(5) . .
O5 Zn1 O1 105.4(5) . .
O5 Zn1 N1 112.6(6) . .
O5 Zn1 N2 107.7(6) . .
N1 Zn1 Dy1 130.2(5) . 3_666
N2 Zn1 Dy1 131.1(5) . 3_666
N2 Zn1 O3 89.4(6) . .
N2 Zn1 O1 146.6(7) . .
N2 Zn1 N1 82.4(7) . .
Zn1 O3 Dy1 102.3(5) . 3_666
C21 O3 Dy1 129.1(11) . 3_666
C21 O3 Zn1 122.3(12) . .
Dy1 O6 Dy1 116.4(4) . 3_666
C23 O6 Dy1 96.2(11) . .
C23 O6 Dy1 147.3(12) . 3_666
Zn1 O1 Dy1 102.3(5) . 3_666
C13 O1 Dy1 130.9(12) . 3_666
C13 O1 Zn1 121.7(11) . .
C12 O2 Dy1 118.6(11) . 3_666
C12 O2 C14 115.8(16) . .
C14 O2 Dy1 124.4(13) . 3_666
C20 O4 Dy1 119.0(11) . 3_666
C20 O4 C22 116.0(15) . .
C22 O4 Dy1 123.9(11) . 3_666
C23 O7 Dy1 94.3(10) . .
C23 O5 Zn1 119.5(11) . .
N3 O8 Dy1 96.5(10) . .
N3 O9 Dy1 95.0(11) . .
C7 N1 Zn1 126.2(14) . .
C7 N1 C1A 121.5(18) . .
C7 N1 C1B 124.5(19) . .
C1A N1 Zn1 110.4(13) . .
C1B N1 Zn1 108.2(15) . .
O8 N3 Dy1 57.2(8) . .
O9 N3 Dy1 59.7(9) . .
O9 N3 O8 116.9(14) . .
O10 N3 Dy1 176.3(14) . .
O10 N3 O8 119.2(17) . .
O10 N3 O9 123.9(17) . .
C15 N2 Zn1 127.7(15) . .
C15 N2 C6A 122.8(18) . .
C15 N2 C6B 118.3(19) . .
C6A N2 Zn1 107.9(14) . .
C6B N2 Zn1 111.7(13) . .
O1 C13 C8 123.8(17) . .
O1 C13 C12 115.7(17) . .
C8 C13 C12 120.4(17) . .
O6 C23 Dy1 56.7(9) . .
O6 C23 O7 115.0(16) . .
O7 C23 Dy1 58.4(9) . .
O5 C23 Dy1 178.1(13) . .
O5 C23 O6 121.6(16) . .
O5 C23 O7 123.3(15) . .
O4 C20 C21 113.0(16) . .
C19 C20 O4 126.9(18) . .
C19 C20 C21 120.1(19) . .
C13 C8 C9 117.9(17) . .
C13 C8 C7 125.1(18) . .
C9 C8 C7 116.9(17) . .
O2 C12 C13 112.5(16) . .
C11 C12 O2 126.4(19) . .
C11 C12 C13 121.1(19) . .
O3 C21 C20 115.9(17) . .
O3 C21 C16 124.0(18) . .
C16 C21 C20 120.0(19) . .
C12 C11 H11 120.3 . .
C12 C11 C10 119(2) . .
C10 C11 H11 120.3 . .
C8 C9 H9 120.1 . .
C10 C9 C8 119.7(19) . .
C10 C9 H9 120.1 . .
C20 C19 H19 119.6 . .
C18 C19 C20 121(2) . .
C18 C19 H19 119.6 . .
C21 C16 C17 118(2) . .
C21 C16 C15 124.8(19) . .
C17 C16 C15 117.3(18) . .
N1 C7 C8 124.3(18) . .
N1 C7 H7 117.8 . .
C8 C7 H7 117.8 . .
O2 C14 H14A 109.5 . .
O2 C14 H14B 109.5 . .
O2 C14 H14C 109.5 . .
H14A C14 H14B 109.5 . .
H14A C14 H14C 109.5 . .
H14B C14 H14C 109.5 . .
O4 C22 H22A 109.5 . .
O4 C22 H22B 109.5 . .
O4 C22 H22C 109.5 . .
H22A C22 H22B 109.5 . .
H22A C22 H22C 109.5 . .
H22B C22 H22C 109.5 . .
C11 C10 H10 119.2 . .
C9 C10 C11 122(2) . .
C9 C10 H10 119.2 . .
C16 C17 H17 119.1 . .
C18 C17 C16 122(2) . .
C18 C17 H17 119.1 . .
N2 C15 C16 122.8(19) . .
N2 C15 H15 118.6 . .
C16 C15 H15 118.6 . .
C19 C18 C17 119(2) . .
C19 C18 H18 120.3 . .
C17 C18 H18 120.3 . .
H4AA C4A H4AB 109.4 . .
C3A C4A H4AA 111.6 . .
C3A C4A H4AB 111.6 . .
C5 C4A H4AA 111.6 . .
C5 C4A H4AB 111.6 . .
C5 C4A C3A 101(3) . .
C4A C3A H3AA 107.4 . .
C4A C3A H3AB 107.4 . .
H3AA C3A H3AB 107.0 . .
C2 C3A C4A 120(3) . .
C2 C3A H3AA 107.4 . .
C2 C3A H3AB 107.4 . .
N2 C6A H6A 108.2 . .
N2 C6A C1A 106(2) . .
N2 C6A C5 120(2) . .
C1A C6A H6A 108.2 . .
C5 C6A H6A 108.2 . .
C5 C6A C1A 106(2) . .
N1 C1A C6A 107(2) . .
N1 C1A H1A 106.2 . .
N1 C1A C2 113(2) . .
C6A C1A H1A 106.2 . .
C6A C1A C2 117(3) . .
C2 C1A H1A 106.2 . .
N2 C6B H6B 110.6 . .
C1B C6B N2 104(3) . .
C1B C6B H6B 110.6 . .
C1B C6B C5 112(3) . .
C5 C6B N2 109(3) . .
C5 C6B H6B 110.6 . .
N1 C1B C6B 105(3) . .
N1 C1B H1B 109.8 . .
N1 C1B C2 117(3) . .
C6B C1B H1B 109.8 . .
C2 C1B C6B 105(3) . .
C2 C1B H1B 109.8 . .
H4BA C4B H4BB 107.6 . .
C3B C4B H4BA 108.7 . .
C3B C4B H4BB 108.7 . .
C3B C4B C5 114(4) . .
C5 C4B H4BA 108.7 . .
C5 C4B H4BB 108.7 . .
C4B C3B H3BA 110.3 . .
C4B C3B H3BB 110.3 . .
H3BA C3B H3BB 108.5 . .
C2 C3B C4B 107(3) . .
C2 C3B H3BA 110.3 . .
C2 C3B H3BB 110.3 . .
C4A C5 C6A 114(3) . .
C4A C5 H5AA 108.8 . .
C4A C5 H5AB 108.8 . .
C6A C5 H5AA 108.8 . .
C6A C5 H5AB 108.8 . .
C6B C5 C4B 104(3) . .
C6B C5 H5BC 111.1 . .
C6B C5 H5BD 111.1 . .
C4B C5 H5BC 111.1 . .
C4B C5 H5BD 111.1 . .
H5AA C5 H5AB 107.7 . .
H5BC C5 H5BD 109.0 . .
C3A C2 C1A 106(3) . .
C3A C2 H2AA 110.4 . .
C3A C2 H2AB 110.4 . .
C1A C2 H2AA 110.4 . .
C1A C2 H2AB 110.4 . .
C1B C2 C3B 113(4) . .
C1B C2 H2BC 109.0 . .
C1B C2 H2BD 109.0 . .
C3B C2 H2BC 109.0 . .
C3B C2 H2BD 109.0 . .
H2AA C2 H2AB 108.6 . .
H2BC C2 H2BD 107.8 . .

loop_
_geom_bond_atom_site_label_1
_geom_bond_atom_site_label_2
_geom_bond_distance
_geom_bond_site_symmetry_2
Dy1 Zn1 3.377(2) 3_666
Dy1 O3 2.310(12) 3_666
Dy1 O6 2.368(12) .
Dy1 O6 2.400(12) 3_666
Dy1 O1 2.311(12) 3_666
Dy1 O2 2.607(12) 3_666
Dy1 O4 2.556(14) 3_666
Dy1 O7 2.405(12) .
Dy1 O8 2.448(13) .
Dy1 O9 2.508(15) .
Dy1 N3 2.894(15) .
Dy1 C23 2.817(19) .
Zn1 O3 2.021(12) .
Zn1 O1 2.021(13) .
Zn1 O5 1.951(13) .
Zn1 N1 2.028(16) .
Zn1 N2 2.000(16) .
O3 C21 1.33(2) .
O6 C23 1.29(2) .
O1 C13 1.33(2) .
O2 C12 1.39(2) .
O2 C14 1.45(2) .
O4 C20 1.38(2) .
O4 C22 1.44(2) .
O7 C23 1.30(2) .
O5 C23 1.26(2) .
O8 N3 1.29(2) .
O9 N3 1.24(2) .
N1 C7 1.27(3) .
N1 C1A 1.51(4) .
N1 C1B 1.48(5) .
O10 N3 1.24(2) .
N2 C15 1.26(3) .
N2 C6A 1.44(4) .
N2 C6B 1.61(5) .
C13 C8 1.36(3) .
C13 C12 1.43(3) .
C20 C21 1.40(3) .
C20 C19 1.38(3) .
C8 C9 1.45(3) .
C8 C7 1.45(3) .
C12 C11 1.34(3) .
C21 C16 1.37(3) .
C11 H11 0.9500 .
C11 C10 1.38(3) .
C9 H9 0.9500 .
C9 C10 1.37(3) .
C19 H19 0.9500 .
C19 C18 1.35(3) .
C16 C17 1.41(3) .
C16 C15 1.49(3) .
C7 H7 0.9500 .
C14 H14A 0.9800 .
C14 H14B 0.9800 .
C14 H14C 0.9800 .
C22 H22A 0.9800 .
C22 H22B 0.9800 .
C22 H22C 0.9800 .
C10 H10 0.9500 .
C17 H17 0.9500 .
C17 C18 1.37(3) .
C15 H15 0.9500 .
C18 H18 0.9500 .
C4A H4AA 0.9900 .
C4A H4AB 0.9900 .
C4A C3A 1.53(2) .
C4A C5 1.52(2) .
C3A H3AA 0.9900 .
C3A H3AB 0.9900 .
C3A C2 1.53(2) .
C6A H6A 1.0000 .
C6A C1A 1.52(2) .
C6A C5 1.52(2) .
C1A H1A 1.0000 .
C1A C2 1.53(2) .
C6B H6B 1.0000 .
C6B C1B 1.52(2) .
C6B C5 1.53(2) .
C1B H1B 1.0000 .
C1B C2 1.51(2) .
C4B H4BA 0.9900 .
C4B H4BB 0.9900 .
C4B C3B 1.52(2) .
C4B C5 1.54(2) .
C3B H3BA 0.9900 .
C3B H3BB 0.9900 .
C3B C2 1.52(2) .
C5 H5AA 0.9900 .
C5 H5AB 0.9900 .
C5 H5BC 0.9900 .
C5 H5BD 0.9900 .
C2 H2AA 0.9900 .
C2 H2AB 0.9900 .
C2 H2BC 0.9900 .
C2 H2BD 0.9900 .

loop_
_geom_torsion_atom_site_label_1
_geom_torsion_atom_site_label_2
_geom_torsion_atom_site_label_3
_geom_torsion_atom_site_label_4
_geom_torsion
_geom_torsion_site_symmetry_1
Dy1 O3 C21 C20 6(2) 3_666
Dy1 O3 C21 C16 -178.4(14) 3_666
Dy1 O6 C23 Dy1 -175(2) 3_666
Dy1 O6 C23 O7 -174.7(14) 3_666
Dy1 O6 C23 O7 0.1(19) .
Dy1 O6 C23 O5 4(4) 3_666
Dy1 O6 C23 O5 179.1(17) .
Dy1 O1 C13 C8 -174.1(13) 3_666
Dy1 O1 C13 C12 2(2) 3_666
Dy1 O2 C12 C13 -7.5(19) 3_666
Dy1 O2 C12 C11 172.5(16) 3_666
Dy1 O4 C20 C21 7(2) 3_666
Dy1 O4 C20 C19 -174.3(14) 3_666
Dy1 O7 C23 O6 -0.1(18) .
Dy1 O7 C23 O5 -179.1(18) .
Dy1 O8 N3 O9 -0.4(16) .
Dy1 O8 N3 O10 -178.8(13) .
Dy1 O9 N3 O8 0.4(16) .
Dy1 O9 N3 O10 178.7(15) .
Zn1 O3 C21 C20 152.7(13) .
Zn1 O3 C21 C16 -31(2) .
Zn1 O1 C13 C8 36(2) .
Zn1 O1 C13 C12 -148.1(13) .
Zn1 O5 C23 O6 1(3) .
Zn1 O5 C23 O7 179.5(15) .
Zn1 N1 C7 C8 4(3) .
Zn1 N1 C1A C6A -25(3) .
Zn1 N1 C1A C2 -155.4(18) .
Zn1 N1 C1B C6B 55(3) .
Zn1 N1 C1B C2 171(2) .
Zn1 N2 C15 C16 2(3) .
Zn1 N2 C6A C1A -54(3) .
Zn1 N2 C6A C5 -173.6(19) .
Zn1 N2 C6B C1B 29(3) .
Zn1 N2 C6B C5 148.4(18) .
O3 C21 C16 C17 -172.4(18) .
O3 C21 C16 C15 6(3) .
O1 C13 C8 C9 174.6(16) .
O1 C13 C8 C7 -10(3) .
O1 C13 C12 O2 4(2) .
O1 C13 C12 C11 -175.9(17) .
O2 C12 C11 C10 179.2(18) .
O4 C20 C21 O3 -8(2) .
O4 C20 C21 C16 176.1(17) .
O4 C20 C19 C18 -179.0(18) .
N1 C1A C2 C3A 171(3) .
N1 C1B C2 C3B -178(3) .
N2 C6A C1A N1 51(3) .
N2 C6A C1A C2 179(3) .
N2 C6A C5 C4A -177(3) .
N2 C6B C1B N1 -53(3) .
N2 C6B C1B C2 -177(3) .
N2 C6B C5 C4B -178(2) .
C13 C8 C9 C10 3(3) .
C13 C8 C7 N1 -12(3) .
C13 C12 C11 C10 -1(3) .
C20 C21 C16 C17 3(3) .
C20 C21 C16 C15 -177.9(19) .
C20 C19 C18 C17 2(3) .
C8 C13 C12 O2 -179.6(16) .
C8 C13 C12 C11 0(3) .
C8 C9 C10 C11 -3(3) .
C12 C13 C8 C9 -1(3) .
C12 C13 C8 C7 173.9(18) .
C12 C11 C10 C9 2(3) .
C21 C20 C19 C18 0(3) .
C21 C16 C17 C18 -1(3) .
C21 C16 C15 N2 10(4) .
C9 C8 C7 N1 163(2) .
C19 C20 C21 O3 173.3(16) .
C19 C20 C21 C16 -3(3) .
C16 C17 C18 C19 -2(3) .
C7 N1 C1A C6A 170(3) .
C7 N1 C1A C2 40(3) .
C7 N1 C1B C6B -136(3) .
C7 N1 C1B C2 -20(4) .
C7 C8 C9 C10 -173.0(19) .
C14 O2 C12 C13 -175.3(17) .
C14 O2 C12 C11 5(3) .
C22 O4 C20 C21 175.5(17) .
C22 O4 C20 C19 -6(3) .
C17 C16 C15 N2 -171(2) .
C15 N2 C6A C1A 140(3) .
C15 N2 C6A C5 20(4) .
C15 N2 C6B C1B -167(3) .
C15 N2 C6B C5 -47(3) .
C15 C16 C17 C18 180(2) .
C4A C3A C2 C1A -51(5) .
C3A C4A C5 C6A -64(4) .
C6A N2 C15 C16 166(2) .
C6A C1A C2 C3A 46(4) .
C1A N1 C7 C8 167(2) .
C1A C6A C5 C4A 64(4) .
C6B N2 C15 C16 -159(2) .
C6B C1B C2 C3B -62(5) .
C1B N1 C7 C8 -162(3) .
C1B C6B C5 C4B -64(4) .
C4B C3B C2 C1B 57(6) .
C3B C4B C5 C6B 59(4) .
C5 C4A C3A C2 60(5) .
C5 C6A C1A N1 179(2) .
C5 C6A C1A C2 -53(4) .
C5 C6B C1B N1 -170(3) .
C5 C6B C1B C2 66(5) .
C5 C4B C3B C2 -57(6) .

loop_
_twin_individual_id
_twin_individual_mass_fraction_refined
_oxdiff_twin_reflns_isolated
_oxdiff_twin_reflns_overlapped
_twin_individual_twin_lattice_type
_twin_individual_twin_matrix_11
_twin_individual_twin_matrix_12
_twin_individual_twin_matrix_13
_twin_individual_twin_matrix_21
_twin_individual_twin_matrix_22
_twin_individual_twin_matrix_23
_twin_individual_twin_matrix_31
_twin_individual_twin_matrix_32
_twin_individual_twin_matrix_33
1 0.560(3) 10322 17862 ref 1.0000 0.0000 0.0000 0.0000 1.0000 0.0000 0.0000 0.0000 1.0000
2 0.440(3) 10252 17862 nmt -0.3705 -0.0025 -0.6880 -0.0021 -1.0000 0.0017 -1.2501 0.0050 0.3718
